data_9015511
loop_
_publ_author_name
'Adamo, I.'
'Gatta, G. D.'
'Rotiroti, N.'
'Diella, V.'
'Pavese, A.'

_publ_section_title
;
 Gemmological investigation of a synthetic blue beryl: a multi-methodological study
 Note: Sample: M2-2
;
_journal_name_full 'Mineralogical Magazine'
_journal_page_first 799
_journal_page_last 808
_journal_paper_doi 10.1180/minmag.2008.072.3.799
_journal_volume 72
_journal_year 2008
_chemical_compound_source Synthetic
_chemical_formula_sum 'Al1.882 Be2.856 Cu0.144 Fe0.118 H0.98 Li0.12 O18.49 Si6'
_chemical_name_mineral Beryl
_space_group_IT_number 192
_symmetry_space_group_name_Hall '-P 6 2c'
_symmetry_space_group_name_H-M 'P 6/m c c'
_cell_angle_alpha 90
_cell_angle_beta 90
_cell_angle_gamma 120
_cell_formula_units_Z 2
_cell_length_a 9.2489
_cell_length_b 9.2489
_cell_length_c 9.2211
_cell_volume 683.115
_database_code_amcsd 0019165
_exptl_crystal_density_diffrn 2.715
_cod_original_formula_sum '(Be2.856 Cu.144) (Al1.882 Fe.118) Si6 O18.49 Li.12 H.98'
_cod_database_code 9015511

loop_
_space_group_symop_operation_xyz
x,y,z
-x,-x+y,1/2+z
x,x-y,1/2-z
-x+y,-x,-z
x-y,x,z
-y,-x,1/2+z
y,x,1/2-z
y,-x+y,-z
-y,x-y,z
x-y,-y,1/2+z
-x+y,y,1/2-z
x,y,-z
-x,-y,z
x,x-y,1/2+z
-x,-x+y,1/2-z
x-y,x,-z
-x+y,-x,z
y,x,1/2+z
-y,-x,1/2-z
-y,x-y,-z
y,-x+y,z
-x+y,y,1/2+z
x-y,-y,1/2-z
-x,-y,-z

loop_
_atom_site_aniso_label
_atom_site_aniso_U_11
_atom_site_aniso_U_22
_atom_site_aniso_U_33
_atom_site_aniso_U_12
_atom_site_aniso_U_13
_atom_site_aniso_U_23
Be 0.01200 0.00600 0.00820 0.00320 0.00000 0.00000
Cu 0.01200 0.00600 0.00820 0.00320 0.00000 0.00000
Al 0.00620 0.00620 0.00530 0.00310 0.00000 0.00000
Fe 0.00620 0.00620 0.00530 0.00310 0.00000 0.00000
Si 0.00640 0.00600 0.00670 0.00330 0.00000 0.00000
O1 0.01390 0.01190 0.01940 0.00950 0.00000 0.00000
O2 0.01350 0.01200 0.01020 0.00790 -0.00470 -0.00300

loop_
_atom_site_label
_atom_site_fract_x
_atom_site_fract_y
_atom_site_fract_z
_atom_site_occupancy
_atom_site_U_iso_or_equiv
_atom_site_type_symbol
_atom_site_attached_hydrogens
Be 0.50000 0.00000 0.25000 0.95200 0.00970 Be 0
Cu 0.50000 0.00000 0.25000 0.04800 0.00970 Cu 0
Al 0.66667 0.33333 0.25000 0.94100 0.00590 Al 0
Fe 0.66667 0.33333 0.25000 0.05900 0.00590 Fe 0
Si 0.38706 0.11627 0.00000 1.00000 0.00630 Si 0
O1 0.30768 0.23559 0.00000 1.00000 0.01370 O 0
O2 0.49762 0.14536 0.14492 1.00000 0.01120 O 0
Wat 0.00000 0.00000 0.25000 0.49000 0.09000 O 2
LiM 0.00000 0.00000 0.00000 0.12000 0.05000 Li 0

loop_
_cod_changelog_entry_id
_cod_changelog_entry_author
_cod_changelog_entry_date
_cod_changelog_entry_text
1
;cod-tools version 3.8.0
Id: cif_guess_AMCSD_atom_types 9574 2023-05-10 09:00:05Z saulius
;
2023-05-10T18:56:08+03:00
;Derived atom types and hydrogen counts
from atom names that follow the AMCSD naming convention
(Wat == water, O-H == hydroxyl).
;

loop_
_cod_related_entry_id
_cod_related_entry_database
_cod_related_entry_code
1 AMCSD 0019165
